data_2211797
loop_
_publ_author_name
'Huan-Xia Zhang'
'Da-Bin Qin'
'Lin-Hai Jing'
'Shao-Jin Gu'

_publ_section_title
;
 Diisopropyl anthracene-1,8-dicarboxylate
;
_journal_coeditor_code ER2019
_journal_issue 1
_journal_name_full 'Acta Crystallographica Section E'
_journal_page_first o175
_journal_page_last o176
_journal_paper_doi 10.1107/S1600536806052330
_journal_volume 63
_journal_year 2007
_chemical_formula_iupac 'C22 H22 O4'
_chemical_formula_moiety 'C22 H22 O4'
_chemical_formula_sum 'C22 H22 O4'
_chemical_formula_weight 350.40
_chemical_name_systematic
;
Diisopropyl anthracene-1,8-dicarboxylate
;
_space_group_IT_number 14
_symmetry_cell_setting monoclinic
_symmetry_space_group_name_Hall '-P 2ybc'
_symmetry_space_group_name_H-M 'P 1 21/c 1'
_atom_sites_solution_hydrogens geom
_atom_sites_solution_primary direct
_atom_sites_solution_secondary difmap
_audit_creation_method SHELXL97
_cell_angle_alpha 90.00
_cell_angle_beta 99.7490(10)
_cell_angle_gamma 90.00
_cell_formula_units_Z 4
_cell_length_a 10.4097(2)
_cell_length_b 7.95410(10)
_cell_length_c 22.2260(4)
_cell_measurement_reflns_used 15531
_cell_measurement_temperature 153(2)
_cell_measurement_theta_max 27.50
_cell_measurement_theta_min 3.14
_cell_volume 1813.73(5)
_computing_cell_refinement RAPID-AUTO
_computing_data_collection 'RAPID-AUTO (Rigaku, 2004)'
_computing_data_reduction RAPID-AUTO
_computing_molecular_graphics 'XP in SHELXTL (Sheldrick, 2000)'
_computing_publication_material SHELXTL
_computing_structure_refinement 'SHELXL97 (Sheldrick, 1997)'
_computing_structure_solution 'SHELXS97 (Sheldrick, 1997)'
_diffrn_ambient_temperature 153(2)
_diffrn_measured_fraction_theta_full 0.999
_diffrn_measured_fraction_theta_max 0.999
_diffrn_measurement_device_type 'Rigaku R-AXIS RAPID'
_diffrn_measurement_method \w
_diffrn_radiation_monochromator graphite
_diffrn_radiation_source 'Rotating Anode'
_diffrn_radiation_type MoK\a
_diffrn_radiation_wavelength 0.71073
_diffrn_reflns_av_R_equivalents 0.0147
_diffrn_reflns_av_sigmaI/netI 0.0118
_diffrn_reflns_limit_h_max 13
_diffrn_reflns_limit_h_min -13
_diffrn_reflns_limit_k_max 10
_diffrn_reflns_limit_k_min -10
_diffrn_reflns_limit_l_max 28
_diffrn_reflns_limit_l_min -28
_diffrn_reflns_number 17341
_diffrn_reflns_theta_full 27.48
_diffrn_reflns_theta_max 27.48
_diffrn_reflns_theta_min 3.17
_diffrn_standards_decay_% 0
_diffrn_standards_interval_count 0
_diffrn_standards_interval_time 0
_diffrn_standards_number 0
_exptl_absorpt_coefficient_mu 0.087
_exptl_absorpt_correction_type none
_exptl_crystal_colour yellow
_exptl_crystal_density_diffrn 1.283
_exptl_crystal_density_method 'not measured'
_exptl_crystal_description block
_exptl_crystal_F_000 744
_exptl_crystal_size_max 0.45
_exptl_crystal_size_mid 0.43
_exptl_crystal_size_min 0.41
_refine_diff_density_max 0.303
_refine_diff_density_min -0.163
_refine_ls_extinction_coef 0.0079(13)
_refine_ls_extinction_method 'SHELXL97 (Sheldrick, 1997)'
_refine_ls_goodness_of_fit_ref 1.029
_refine_ls_hydrogen_treatment constr
_refine_ls_matrix_type full
_refine_ls_number_parameters 240
_refine_ls_number_reflns 4161
_refine_ls_number_restraints 0
_refine_ls_restrained_S_all 1.029
_refine_ls_R_factor_all 0.0365
_refine_ls_R_factor_gt 0.0333
_refine_ls_shift/su_max 0.000
_refine_ls_shift/su_mean 0.000
_refine_ls_structure_factor_coef Fsqd
_refine_ls_weighting_details 'calc w = 1/[\s^2^(Fo^2^)+(0.0610P)^2^+0.3998P] where P=(Fo^2^+2Fc^2^)/3'
_refine_ls_weighting_scheme calc
_refine_ls_wR_factor_gt 0.0984
_refine_ls_wR_factor_ref 0.1011
_reflns_number_gt 3768
_reflns_number_total 4161
_reflns_threshold_expression I>2\s(I)
_cod_data_source_file er2019.cif
_cod_data_source_block I
_cod_depositor_comments
;
The following automatic conversions were performed:
'_symmetry_cell_setting' value 'Monoclinic' changed to 'monoclinic'
according to '/home/saulius/struct/CIF-dictionaries/cif_core.dic'
dictionary named 'cif_core.dic' version 2.4.1 from
2010-06-29.

'_geom_bond_publ_flag' value 'Y' changed to 'y' according to
'/home/saulius/struct/CIF-dictionaries/cif_core.dic' dictionary named
'cif_core.dic' version 2.4.1 from 2010-06-29 (3
times).

'_geom_angle_publ_flag' value 'Y' changed to 'y' according to
'/home/saulius/struct/CIF-dictionaries/cif_core.dic' dictionary named
'cif_core.dic' version 2.4.1 from 2010-06-29.

'_geom_torsion_publ_flag'
value 'Y' changed to 'y' according to
'/home/saulius/struct/CIF-dictionaries/cif_core.dic' dictionary named
'cif_core.dic' version 2.4.1 from 2010-06-29 (4 times).

Automatic conversion script
Id: cif_fix_enum 1527 2010-12-29 10:47:43Z saulius 

The following automatic conversions were performed:

'_symmetry_cell_setting' value 'Monoclinic' changed to 'monoclinic'
according to /home/saulius/struct/CIF-dictionaries/cif_core.dic
dictionary named 'cif_core.dic' version 2.4.1 from
2010-06-29.

'_geom_bond_publ_flag' value 'Y' changed to 'y'
according to /home/saulius/struct/CIF-dictionaries/cif_core.dic
dictionary named 'cif_core.dic' version 2.4.1 from 2010-06-29 (3
times).

'_geom_angle_publ_flag' value 'Y' changed to 'y' according
to /home/saulius/struct/CIF-dictionaries/cif_core.dic dictionary
named 'cif_core.dic' version 2.4.1 from
2010-06-29.

'_geom_torsion_publ_flag' value 'Y' changed to 'y'
according to /home/saulius/struct/CIF-dictionaries/cif_core.dic
dictionary named 'cif_core.dic' version 2.4.1 from 2010-06-29 (4
times).

Automatic conversion script
Id: cif_fix_values 1715 2011-07-08 13:25:40Z adriana 
;
_cod_original_sg_symbol_H-M 'P 21/c'
_cod_database_code 2211797
_cod_database_fobs_code 2211797

loop_
_symmetry_equiv_pos_as_xyz
'x, y, z'
'-x, y+1/2, -z+1/2'
'-x, -y, -z'
'x, -y-1/2, z-1/2'

loop_
_atom_site_type_symbol
_atom_site_label
_atom_site_fract_x
_atom_site_fract_y
_atom_site_fract_z
_atom_site_U_iso_or_equiv
_atom_site_adp_type
_atom_site_calc_flag
_atom_site_refinement_flags
_atom_site_occupancy
O O1 0.55172(6) 0.60784(8) 0.36918(3) 0.02295(16) Uani d . 1
O O2 0.46563(7) 0.45601(8) 0.28647(3) 0.02518(16) Uani d . 1
O O3 0.36508(6) 0.61088(8) 0.12099(3) 0.02122(16) Uani d . 1
O O4 0.24109(7) 0.48628(10) 0.04059(3) 0.03037(18) Uani d . 1
C C1 0.32721(8) 0.63284(11) 0.33564(4) 0.01905(19) Uani d . 1
C C2 0.31041(9) 0.66863(13) 0.39419(4) 0.0245(2) Uani d . 1
H H2 0.3782 0.6423 0.4271 0.029 Uiso calc R 1
C C3 0.19462(10) 0.74375(14) 0.40668(4) 0.0288(2) Uani d . 1
H H3 0.1848 0.7663 0.4476 0.035 Uiso calc R 1
C C4 0.09735(10) 0.78364(13) 0.35993(4) 0.0266(2) Uani d . 1
H H4 0.0204 0.8360 0.3685 0.032 Uiso calc R 1
C C5 -0.09063(9) 0.78166(13) 0.14214(5) 0.0272(2) Uani d . 1
H H5 -0.1665 0.8344 0.1517 0.033 Uiso calc R 1
C C6 -0.08609(10) 0.73869(14) 0.08340(5) 0.0291(2) Uani d . 1
H H6 -0.1594 0.7580 0.0524 0.035 Uiso calc R 1
C C7 0.02798(9) 0.66526(12) 0.06852(4) 0.0246(2) Uani d . 1
H H7 0.0299 0.6355 0.0273 0.030 Uiso calc R 1
C C8 0.13623(9) 0.63562(11) 0.11181(4) 0.01951(19) Uani d . 1
C C9 0.23551(8) 0.63596(11) 0.22368(4) 0.01837(18) Uani d . 1
H H9 0.3132 0.5865 0.2148 0.022 Uiso calc R 1
C C10 0.00889(9) 0.78680(12) 0.25015(4) 0.0240(2) Uani d . 1
H H10 -0.0672 0.8408 0.2590 0.029 Uiso calc R 1
C C11 0.10911(9) 0.74798(11) 0.29811(4) 0.02126(19) Uani d . 1
C C12 0.22528(8) 0.66964(11) 0.28477(4) 0.01804(18) Uani d . 1
C C13 0.13396(8) 0.67352(11) 0.17544(4) 0.01814(18) Uani d . 1
C C14 0.01687(9) 0.74877(11) 0.18961(4) 0.02124(19) Uani d . 1
C C15 0.45303(9) 0.55510(11) 0.32620(4) 0.01916(18) Uani d . 1
C C16 0.68102(9) 0.53707(12) 0.36724(4) 0.0242(2) Uani d . 1
H H16 0.6724 0.4172 0.3536 0.029 Uiso calc R 1
C C17 0.75291(11) 0.54614(14) 0.43216(5) 0.0351(3) Uani d . 1
H H17A 0.7571 0.6633 0.4460 0.042 Uiso calc R 1
H H17B 0.8415 0.5023 0.4340 0.042 Uiso calc R 1
H H17C 0.7068 0.4787 0.4586 0.042 Uiso calc R 1
C C18 0.74566(10) 0.63823(15) 0.32331(5) 0.0346(2) Uani d . 1
H H18A 0.6907 0.6372 0.2829 0.042 Uiso calc R 1
H H18B 0.8307 0.5889 0.3206 0.042 Uiso calc R 1
H H18C 0.7576 0.7543 0.3379 0.042 Uiso calc R 1
C C19 0.25147(9) 0.56724(11) 0.08750(4) 0.02030(19) Uani d . 1
C C20 0.48520(9) 0.55572(12) 0.10037(4) 0.0222(2) Uani d . 1
H H20 0.4738 0.4390 0.0836 0.027 Uiso calc R 1
C C21 0.58806(10) 0.55694(13) 0.15718(5) 0.0275(2) Uani d . 1
H H21A 0.5948 0.6701 0.1749 0.033 Uiso calc R 1
H H21B 0.6722 0.5244 0.1466 0.033 Uiso calc R 1
H H21C 0.5639 0.4771 0.1869 0.033 Uiso calc R 1
C C22 0.51495(10) 0.67500(14) 0.05145(5) 0.0304(2) Uani d . 1
H H22A 0.4417 0.6760 0.0174 0.036 Uiso calc R 1
H H22B 0.5940 0.6377 0.0369 0.036 Uiso calc R 1
H H22C 0.5284 0.7885 0.0685 0.036 Uiso calc R 1

loop_
_atom_site_aniso_label
_atom_site_aniso_U_11
_atom_site_aniso_U_22
_atom_site_aniso_U_33
_atom_site_aniso_U_12
_atom_site_aniso_U_13
_atom_site_aniso_U_23
O1 0.0192(3) 0.0247(3) 0.0236(3) 0.0016(2) -0.0001(2) -0.0046(3)
O2 0.0276(3) 0.0256(3) 0.0212(3) 0.0049(3) 0.0010(3) -0.0044(3)
O3 0.0194(3) 0.0259(3) 0.0190(3) 0.0006(2) 0.0053(2) -0.0046(2)
O4 0.0332(4) 0.0355(4) 0.0218(3) -0.0001(3) 0.0029(3) -0.0093(3)
C1 0.0200(4) 0.0194(4) 0.0179(4) -0.0022(3) 0.0036(3) -0.0016(3)
C2 0.0249(5) 0.0301(5) 0.0181(4) -0.0022(4) 0.0029(3) -0.0027(4)
C3 0.0293(5) 0.0388(5) 0.0200(4) -0.0028(4) 0.0093(4) -0.0085(4)
C4 0.0237(5) 0.0316(5) 0.0264(5) -0.0003(4) 0.0097(4) -0.0078(4)
C5 0.0191(4) 0.0304(5) 0.0311(5) 0.0033(4) 0.0016(4) 0.0035(4)
C6 0.0217(5) 0.0364(5) 0.0266(5) 0.0005(4) -0.0037(4) 0.0054(4)
C7 0.0253(5) 0.0281(5) 0.0194(4) -0.0037(4) 0.0006(3) 0.0024(4)
C8 0.0204(4) 0.0192(4) 0.0185(4) -0.0029(3) 0.0022(3) 0.0011(3)
C9 0.0177(4) 0.0193(4) 0.0185(4) -0.0003(3) 0.0042(3) -0.0002(3)
C10 0.0197(4) 0.0256(5) 0.0279(5) 0.0025(3) 0.0072(3) -0.0015(4)
C11 0.0203(4) 0.0219(4) 0.0227(4) -0.0020(3) 0.0068(3) -0.0032(3)
C12 0.0180(4) 0.0180(4) 0.0185(4) -0.0025(3) 0.0039(3) -0.0008(3)
C13 0.0185(4) 0.0174(4) 0.0186(4) -0.0022(3) 0.0035(3) 0.0007(3)
C14 0.0185(4) 0.0211(4) 0.0239(4) -0.0003(3) 0.0029(3) 0.0015(3)
C15 0.0215(4) 0.0181(4) 0.0172(4) -0.0007(3) 0.0016(3) 0.0023(3)
C16 0.0196(4) 0.0228(4) 0.0285(5) 0.0039(3) -0.0007(4) -0.0020(4)
C17 0.0334(5) 0.0342(5) 0.0327(5) 0.0050(4) -0.0086(4) 0.0002(4)
C18 0.0263(5) 0.0409(6) 0.0370(6) -0.0033(4) 0.0063(4) -0.0001(5)
C19 0.0245(4) 0.0192(4) 0.0171(4) -0.0012(3) 0.0031(3) 0.0015(3)
C20 0.0224(4) 0.0245(4) 0.0213(4) 0.0034(3) 0.0083(3) -0.0035(3)
C21 0.0242(5) 0.0312(5) 0.0267(5) 0.0053(4) 0.0037(4) -0.0036(4)
C22 0.0325(5) 0.0348(5) 0.0266(5) 0.0008(4) 0.0126(4) 0.0014(4)

loop_
_atom_type_symbol
_atom_type_description
_atom_type_scat_dispersion_real
_atom_type_scat_dispersion_imag
_atom_type_scat_source
C C 0.0033 0.0016 'International Tables Vol C Tables 4.2.6.8 and 6.1.1.4'
H H 0.0000 0.0000 'International Tables Vol C Tables 4.2.6.8 and 6.1.1.4'
O O 0.0106 0.0060 'International Tables Vol C Tables 4.2.6.8 and 6.1.1.4'

loop_
_geom_angle_atom_site_label_1
_geom_angle_atom_site_label_2
_geom_angle_atom_site_label_3
_geom_angle
_geom_angle_publ_flag
C15 O1 C16 116.97(7) y
C19 O3 C20 118.01(7) y
C2 C1 C12 120.39(8) ?
C2 C1 C15 118.32(8) ?
C12 C1 C15 121.29(7) ?
C1 C2 C3 121.58(9) ?
C1 C2 H2 119.2 ?
C3 C2 H2 119.2 ?
C4 C3 C2 119.84(8) ?
C4 C3 H3 120.1 ?
C2 C3 H3 120.1 ?
C3 C4 C11 120.98(9) ?
C3 C4 H4 119.5 ?
C11 C4 H4 119.5 ?
C6 C5 C14 120.95(9) ?
C6 C5 H5 119.5 ?
C14 C5 H5 119.5 ?
C5 C6 C7 119.79(9) ?
C5 C6 H6 120.1 ?
C7 C6 H6 120.1 ?
C8 C7 C6 122.01(9) ?
C8 C7 H7 119.0 ?
C6 C7 H7 119.0 ?
C7 C8 C13 120.06(8) ?
C7 C8 C19 114.95(8) ?
C13 C8 C19 124.98(8) ?
C13 C9 C12 121.77(8) ?
C13 C9 H9 119.1 ?
C12 C9 H9 119.1 ?
C11 C10 C14 122.03(8) ?
C11 C10 H10 119.0 ?
C14 C10 H10 119.0 ?
C10 C11 C4 121.11(8) ?
C10 C11 C12 119.07(8) ?
C4 C11 C12 119.82(8) ?
C9 C12 C11 119.11(8) ?
C9 C12 C1 123.51(8) ?
C11 C12 C1 117.37(8) ?
C9 C13 C14 118.50(8) ?
C9 C13 C8 124.46(8) ?
C14 C13 C8 117.00(8) ?
C10 C14 C5 120.41(9) ?
C10 C14 C13 119.47(8) ?
C5 C14 C13 120.11(8) ?
O2 C15 O1 123.93(8) ?
O2 C15 C1 125.38(8) ?
O1 C15 C1 110.68(7) ?
O1 C16 C18 109.06(8) ?
O1 C16 C17 105.20(8) ?
C18 C16 C17 112.93(9) ?
O1 C16 H16 109.8 ?
C18 C16 H16 109.8 ?
C17 C16 H16 109.8 ?
C16 C17 H17A 109.5 ?
C16 C17 H17B 109.5 ?
H17A C17 H17B 109.5 ?
C16 C17 H17C 109.5 ?
H17A C17 H17C 109.5 ?
H17B C17 H17C 109.5 ?
C16 C18 H18A 109.5 ?
C16 C18 H18B 109.5 ?
H18A C18 H18B 109.5 ?
C16 C18 H18C 109.5 ?
H18A C18 H18C 109.5 ?
H18B C18 H18C 109.5 ?
O4 C19 O3 124.00(9) ?
O4 C19 C8 122.79(8) ?
O3 C19 C8 113.14(7) ?
O3 C20 C21 104.91(7) ?
O3 C20 C22 108.97(7) ?
C21 C20 C22 113.20(8) ?
O3 C20 H20 109.9 ?
C21 C20 H20 109.9 ?
C22 C20 H20 109.9 ?
C20 C21 H21A 109.5 ?
C20 C21 H21B 109.5 ?
H21A C21 H21B 109.5 ?
C20 C21 H21C 109.5 ?
H21A C21 H21C 109.5 ?
H21B C21 H21C 109.5 ?
C20 C22 H22A 109.5 ?
C20 C22 H22B 109.5 ?
H22A C22 H22B 109.5 ?
C20 C22 H22C 109.5 ?
H22A C22 H22C 109.5 ?
H22B C22 H22C 109.5 ?

loop_
_geom_bond_atom_site_label_1
_geom_bond_atom_site_label_2
_geom_bond_distance
_geom_bond_publ_flag
O1 C15 1.3459(11) ?
O1 C16 1.4663(11) ?
O2 C15 1.2072(11) y
O3 C19 1.3323(11) y
O3 C20 1.4697(10) y
O4 C19 1.2146(11) y
C1 C2 1.3719(12) ?
C1 C12 1.4434(12) ?
C1 C15 1.4949(12) ?
C2 C3 1.4143(14) ?
C2 H2 0.9500 ?
C3 C4 1.3600(14) ?
C3 H3 0.9500 ?
C4 C11 1.4284(12) ?
C4 H4 0.9500 ?
C5 C6 1.3581(14) ?
C5 C14 1.4262(13) ?
C5 H5 0.9500 ?
C6 C7 1.4119(14) ?
C6 H6 0.9500 ?
C7 C8 1.3726(12) ?
C7 H7 0.9500 ?
C8 C13 1.4501(12) ?
C8 C19 1.4988(12) ?
C9 C13 1.4045(12) ?
C9 C12 1.4057(12) ?
C9 H9 0.9500 ?
C10 C11 1.3940(13) ?
C10 C14 1.3953(13) ?
C10 H10 0.9500 ?
C11 C12 1.4352(12) ?
C13 C14 1.4398(12) ?
C16 C18 1.5085(15) ?
C16 C17 1.5106(14) ?
C16 H16 1.0000 ?
C17 H17A 0.9800 ?
C17 H17B 0.9800 ?
C17 H17C 0.9800 ?
C18 H18A 0.9800 ?
C18 H18B 0.9800 ?
C18 H18C 0.9800 ?
C20 C21 1.5111(13) ?
C20 C22 1.5140(13) ?
C20 H20 1.0000 ?
C21 H21A 0.9800 ?
C21 H21B 0.9800 ?
C21 H21C 0.9800 ?
C22 H22A 0.9800 ?
C22 H22B 0.9800 ?
C22 H22C 0.9800 ?

loop_
_geom_hbond_atom_site_label_D
_geom_hbond_atom_site_label_H
_geom_hbond_atom_site_label_A
_geom_hbond_site_symmetry_A
_geom_hbond_distance_DH
_geom_hbond_distance_HA
_geom_hbond_distance_DA
_geom_hbond_angle_DHA
C16 H16 O3 2_645 1.00 2.55 3.4400(10) 149
C17 H17A O4 2_655 0.98 2.59 3.5520(10) 169
C21 H21A O2 2_655 0.98 2.55 3.4920(10) 162

loop_
_geom_torsion_atom_site_label_1
_geom_torsion_atom_site_label_2
_geom_torsion_atom_site_label_3
_geom_torsion_atom_site_label_4
_geom_torsion
_geom_torsion_publ_flag
C12 C1 C2 C3 -0.73(15) ?
C15 C1 C2 C3 179.35(9) ?
C1 C2 C3 C4 -0.67(16) ?
C2 C3 C4 C11 1.18(16) ?
C14 C5 C6 C7 -2.04(16) ?
C5 C6 C7 C8 -0.18(16) ?
C6 C7 C8 C13 2.55(14) ?
C6 C7 C8 C19 -176.26(9) ?
C14 C10 C11 C4 -178.17(9) ?
C14 C10 C11 C12 1.32(14) ?
C3 C4 C11 C10 179.18(9) ?
C3 C4 C11 C12 -0.31(15) ?
C13 C9 C12 C11 -1.43(13) ?
C13 C9 C12 C1 179.93(8) ?
C10 C11 C12 C9 0.74(13) ?
C4 C11 C12 C9 -179.76(8) ?
C10 C11 C12 C1 179.46(8) ?
C4 C11 C12 C1 -1.04(13) ?
C2 C1 C12 C9 -179.79(8) ?
C15 C1 C12 C9 0.12(13) ?
C2 C1 C12 C11 1.54(13) ?
C15 C1 C12 C11 -178.54(8) ?
C12 C9 C13 C14 0.10(13) ?
C12 C9 C13 C8 -177.32(8) ?
C7 C8 C13 C9 174.84(8) ?
C19 C8 C13 C9 -6.48(14) ?
C7 C8 C13 C14 -2.62(13) ?
C19 C8 C13 C14 176.07(8) ?
C11 C10 C14 C5 176.39(9) ?
C11 C10 C14 C13 -2.66(14) ?
C6 C5 C14 C10 -177.19(9) ?
C6 C5 C14 C13 1.85(15) ?
C9 C13 C14 C10 1.92(13) ?
C8 C13 C14 C10 179.53(8) ?
C9 C13 C14 C5 -177.14(8) ?
C8 C13 C14 C5 0.48(13) ?
C16 O1 C15 O2 -0.94(13) ?
C16 O1 C15 C1 177.76(7) ?
C2 C1 C15 O2 146.97(9) ?
C12 C1 C15 O2 -32.95(13) y
C2 C1 C15 O1 -31.70(11) ?
C12 C1 C15 O1 148.38(8) ?
C15 O1 C16 C18 85.19(9) ?
C15 O1 C16 C17 -153.41(8) ?
C20 O3 C19 O4 -0.88(13) ?
C20 O3 C19 C8 -177.98(7) ?
C7 C8 C19 O4 -26.48(13) ?
C13 C8 C19 O4 154.78(9) ?
C7 C8 C19 O3 150.66(8) ?
C13 C8 C19 O3 -28.08(12) y
C19 O3 C20 C21 -156.78(8) y
C19 O3 C20 C22 81.71(10) y

loop_
_cod_related_entry_id
_cod_related_entry_database
_cod_related_entry_code
1 ChemSpider 21125688
